data_7105370
loop_
_publ_author_name
'Schmitt, Anne-Laure'
'Schnee, Gilles'
'Welter, Richard'
'Dagorne, Samuel'

_publ_section_title
;
 Unusual reactivity in organoaluminium and NHC chemistry: deprotonation
 of AlMe(3) by an NHC moiety involving the formation of a sterically
 bulky NHC-AlMe(3) Lewis adduct.
;
_journal_issue 14
_journal_name_full 'Chemical communications (Cambridge, England)'
_journal_page_first 2480
_journal_page_last 2482
_journal_paper_doi 10.1039/b922425d
_journal_volume 46
_journal_year 2010
_chemical_formula_moiety 'C9 H26 Al3, C11 H21 N2'
_chemical_formula_sum 'C20 H47 Al3 N2'
_chemical_formula_weight 396.54
_chemical_name_systematic
;
?
;
_space_group_IT_number 14
_symmetry_cell_setting monoclinic
_symmetry_space_group_name_Hall '-P 2ybc'
_symmetry_space_group_name_H-M 'P 1 21/c 1'
_atom_sites_solution_hydrogens geom
_atom_sites_solution_primary direct
_atom_sites_solution_secondary difmap
_audit_creation_method SHELXL-97
_cell_angle_alpha 90.00
_cell_angle_beta 105.60(5)
_cell_angle_gamma 90.00
_cell_formula_units_Z 4
_cell_length_a 12.036(1)
_cell_length_b 12.480(1)
_cell_length_c 19.024(2)
_cell_measurement_reflns_used 9071
_cell_measurement_temperature 173(2)
_cell_measurement_theta_max 27.485
_cell_measurement_theta_min 0.998
_cell_volume 2752.3(8)
_computing_cell_refinement 'Denzo (Nonius B.V., 1998)'
_computing_data_collection 'Collect (Nonius B.V., 1998)'
_computing_data_reduction 'Denzo (Nonius B.V., 1998)'
_computing_molecular_graphics 'PLATON 98 (Spek, 1998)'
_computing_publication_material 'SHELXL-97 (Sheldrick, 1997)'
_computing_structure_refinement 'SHELXL-97 (Sheldrick, 1997)'
_computing_structure_solution 'SHELXS-97 (Sheldrick, 1997)'
_diffrn_ambient_temperature 173(2)
_diffrn_measured_fraction_theta_full 0.981
_diffrn_measured_fraction_theta_max 0.981
_diffrn_measurement_device_type KappaCCD
_diffrn_measurement_method '\p scans'
_diffrn_radiation_monochromator graphite
_diffrn_radiation_source 'fine-focus sealed tube'
_diffrn_radiation_type MoK\a
_diffrn_radiation_wavelength 0.71073
_diffrn_reflns_av_R_equivalents 0.0000
_diffrn_reflns_av_sigmaI/netI 0.1213
_diffrn_reflns_limit_h_max 15
_diffrn_reflns_limit_h_min -15
_diffrn_reflns_limit_k_max 16
_diffrn_reflns_limit_k_min 0
_diffrn_reflns_limit_l_max 24
_diffrn_reflns_limit_l_min 0
_diffrn_reflns_number 6230
_diffrn_reflns_theta_full 27.51
_diffrn_reflns_theta_max 27.51
_diffrn_reflns_theta_min 2.22
_exptl_absorpt_coefficient_mu 0.143
_exptl_absorpt_correction_type none
_exptl_crystal_colour colorless
_exptl_crystal_density_diffrn 0.957
_exptl_crystal_density_method 'not measured'
_exptl_crystal_description prism
_exptl_crystal_F_000 880
_exptl_crystal_size_max 0.20
_exptl_crystal_size_mid 0.20
_exptl_crystal_size_min 0.10
_refine_diff_density_max 0.529
_refine_diff_density_min -0.518
_refine_diff_density_rms 0.063
_refine_ls_extinction_method none
_refine_ls_goodness_of_fit_ref 0.945
_refine_ls_hydrogen_treatment mixed
_refine_ls_matrix_type full
_refine_ls_number_parameters 229
_refine_ls_number_reflns 6229
_refine_ls_number_restraints 6
_refine_ls_restrained_S_all 0.944
_refine_ls_R_factor_all 0.1517
_refine_ls_R_factor_gt 0.0695
_refine_ls_shift/su_max 0.002
_refine_ls_shift/su_mean 0.000
_refine_ls_structure_factor_coef Fsqd
_refine_ls_weighting_details 'calc w=1/[\s^2^(Fo^2^)+(0.0997P)^2^+0.0000P] where P=(Fo^2^+2Fc^2^)/3'
_refine_ls_weighting_scheme calc
_refine_ls_wR_factor_gt 0.1709
_refine_ls_wR_factor_ref 0.2076
_reflns_number_gt 2975
_reflns_number_total 6229
_reflns_threshold_expression >2sigma(I)
_cod_data_source_file b922425d.txt
_cod_data_source_block complex4
_cod_original_sg_symbol_H-M 'P 21/c'
_cod_database_code 7105370

loop_
_symmetry_equiv_pos_as_xyz
'x, y, z'
'-x, y+1/2, -z+1/2'
'-x, -y, -z'
'x, -y-1/2, z-1/2'

loop_
_atom_site_label
_atom_site_type_symbol
_atom_site_fract_x
_atom_site_fract_y
_atom_site_fract_z
_atom_site_U_iso_or_equiv
_atom_site_adp_type
_atom_site_occupancy
_atom_site_symmetry_multiplicity
_atom_site_calc_flag
_atom_site_refinement_flags
_atom_site_disorder_assembly
_atom_site_disorder_group
Al1 Al -0.86691(9) 0.32019(8) 0.31416(5) 0.0452(3) Uani 1 1 d . . .
Al2 Al -0.79810(9) 0.13853(8) 0.38419(6) 0.0435(3) Uani 1 1 d . . .
Al3 Al -0.64465(9) 0.26086(8) 0.52021(5) 0.0393(3) Uani 1 1 d . . .
N1 N -0.1999(2) 0.2589(2) 0.46599(13) 0.0372(6) Uani 1 1 d . A .
N2 N -0.3177(2) 0.24765(19) 0.35788(13) 0.0348(6) Uani 1 1 d . . .
C1 C -0.2650(3) 0.3146(3) 0.41058(17) 0.0366(7) Uani 1 1 d . . .
H1 H -0.276(2) 0.389(2) 0.4078(15) 0.031(8) Uiso 1 1 d . . .
C2 C -0.2127(3) 0.1527(3) 0.4483(2) 0.0505(10) Uani 1 1 d . . .
H6 H -0.1770 0.0944 0.4780 0.061 Uiso 1 1 calc . . .
C3 C -0.2855(3) 0.1457(3) 0.3806(2) 0.0518(10) Uani 1 1 d . . .
H3 H -0.3097 0.0818 0.3538 0.062 Uiso 1 1 calc . . .
C4 C -0.1252(2) 0.3026(2) 0.53679(16) 0.0461(9) Uani 1 1 d D . .
C5A C 0.0014(3) 0.3002(7) 0.5342(5) 0.0607(9) Uiso 0.50 1 d PD A 1
H5A1 H 0.0066 0.3263 0.4866 0.091 Uiso 0.50 1 calc P B 1
H5A2 H 0.0306 0.2266 0.5415 0.091 Uiso 0.50 1 calc P C 1
H5A3 H 0.0477 0.3462 0.5728 0.091 Uiso 0.50 1 calc P D 1
C6A C -0.1133(7) 0.4243(3) 0.5277(4) 0.0607(9) Uiso 0.50 1 d PD A 1
H6A1 H -0.1861 0.4595 0.5277 0.091 Uiso 0.50 1 calc P E 1
H6A2 H -0.0949 0.4388 0.4815 0.091 Uiso 0.50 1 calc P F 1
H6A3 H -0.0514 0.4519 0.5683 0.091 Uiso 0.50 1 calc P G 1
C7A C -0.1713(7) 0.2697(6) 0.6017(3) 0.0607(9) Uiso 0.50 1 d PD A 1
H7A1 H -0.2552 0.2793 0.5886 0.091 Uiso 0.50 1 calc P H 1
H7A2 H -0.1356 0.3145 0.6440 0.091 Uiso 0.50 1 calc P I 1
H7A3 H -0.1525 0.1943 0.6137 0.091 Uiso 0.50 1 calc P J 1
C5B C -0.0043(4) 0.2538(6) 0.5474(5) 0.0607(9) Uiso 0.50 1 d PD A 2
H5B1 H -0.0116 0.1785 0.5323 0.091 Uiso 0.50 1 calc P K 2
H5B2 H 0.0388 0.2587 0.5989 0.091 Uiso 0.50 1 calc P L 2
H5B3 H 0.0370 0.2933 0.5177 0.091 Uiso 0.50 1 calc P M 2
C6B C -0.1716(6) 0.4136(4) 0.5501(4) 0.0607(9) Uiso 0.50 1 d PD A 2
H6B1 H -0.2561 0.4118 0.5365 0.091 Uiso 0.50 1 calc P N 2
H6B2 H -0.1455 0.4672 0.5205 0.091 Uiso 0.50 1 calc P O 2
H6B3 H -0.1427 0.4323 0.6019 0.091 Uiso 0.50 1 calc P P 2
C7B C -0.1483(7) 0.2280(6) 0.5958(4) 0.0607(9) Uiso 0.50 1 d PD A 2
H7B1 H -0.1200 0.1559 0.5898 0.091 Uiso 0.50 1 calc P Q 2
H7B2 H -0.2314 0.2252 0.5910 0.091 Uiso 0.50 1 calc P R 2
H7B3 H -0.1082 0.2556 0.6442 0.091 Uiso 0.50 1 calc P S 2
C8 C -0.3994(3) 0.2761(3) 0.28546(17) 0.0407(8) Uani 1 1 d . . .
C9 C -0.4120(4) 0.3960(3) 0.2803(2) 0.0767(14) Uani 1 1 d . . .
H9A H -0.4405 0.4224 0.3208 0.115 Uiso 1 1 calc . . .
H9B H -0.4669 0.4152 0.2339 0.115 Uiso 1 1 calc . . .
H9C H -0.3369 0.4286 0.2830 0.115 Uiso 1 1 calc . . .
C10 C -0.3509(4) 0.2342(4) 0.2258(2) 0.0717(13) Uani 1 1 d . . .
H10A H -0.2761 0.2681 0.2294 0.108 Uiso 1 1 calc . . .
H10B H -0.4042 0.2507 0.1782 0.108 Uiso 1 1 calc . . .
H10C H -0.3408 0.1564 0.2309 0.108 Uiso 1 1 calc . . .
C11 C -0.5155(3) 0.2243(3) 0.2823(2) 0.0615(11) Uani 1 1 d . . .
H11A H -0.5063 0.1463 0.2859 0.092 Uiso 1 1 calc . . .
H11B H -0.5712 0.2428 0.2361 0.092 Uiso 1 1 calc . . .
H11C H -0.5435 0.2505 0.3230 0.092 Uiso 1 1 calc . . .
C12 C -0.8636(4) 0.1710(3) 0.26292(19) 0.0698(12) Uani 1 1 d . . .
H12A H -0.9133 0.1740 0.2128 0.105 Uiso 1 1 calc . . .
H12B H -0.8915 0.1151 0.2901 0.105 Uiso 1 1 calc . . .
H12C H -0.7844 0.1545 0.2620 0.105 Uiso 1 1 calc . . .
C13 C -0.6713(3) 0.0391(3) 0.3847(2) 0.0612(11) Uani 1 1 d . . .
H13A H -0.6310 0.0206 0.4352 0.092 Uiso 1 1 calc . . .
H13B H -0.6172 0.0732 0.3613 0.092 Uiso 1 1 calc . . .
H13C H -0.7026 -0.0261 0.3580 0.092 Uiso 1 1 calc . . .
C14 C -0.9362(3) 0.0778(3) 0.4057(2) 0.0606(10) Uani 1 1 d . . .
H14A H -0.9495 0.0052 0.3855 0.091 Uiso 1 1 calc . . .
H14B H -1.0032 0.1228 0.3836 0.091 Uiso 1 1 calc . . .
H14C H -0.9247 0.0751 0.4586 0.091 Uiso 1 1 calc . . .
C15 C -1.0285(3) 0.3540(3) 0.3103(2) 0.0603(11) Uani 1 1 d . . .
H15A H -1.0304 0.4125 0.3443 0.090 Uiso 1 1 calc . . .
H15B H -1.0657 0.2904 0.3240 0.090 Uiso 1 1 calc . . .
H15C H -1.0696 0.3758 0.2606 0.090 Uiso 1 1 calc . . .
C16 C -0.7919(4) 0.4220(4) 0.2631(2) 0.0734(13) Uani 1 1 d . . .
H16A H -0.8237 0.4136 0.2103 0.110 Uiso 1 1 calc . . .
H16B H -0.7087 0.4080 0.2762 0.110 Uiso 1 1 calc . . .
H16C H -0.8057 0.4953 0.2772 0.110 Uiso 1 1 calc . . .
C17 C -0.7688(3) 0.2891(3) 0.41900(18) 0.0393(8) Uani 1 1 d . . .
H17A H -0.816(3) 0.328(3) 0.4383(18) 0.047(7) Uiso 1 1 d . . .
H17B H -0.723(3) 0.342(3) 0.4078(17) 0.047(7) Uiso 1 1 d . . .
C18 C -0.6568(3) 0.3904(3) 0.5786(2) 0.0623(11) Uani 1 1 d . . .
H18A H -0.7358 0.3970 0.5829 0.093 Uiso 1 1 calc . . .
H18B H -0.6372 0.4541 0.5543 0.093 Uiso 1 1 calc . . .
H18C H -0.6033 0.3839 0.6274 0.093 Uiso 1 1 calc . . .
C19 C -0.4904(3) 0.2587(4) 0.5002(2) 0.0702(12) Uani 1 1 d . . .
H19A H -0.4465 0.1966 0.5244 0.105 Uiso 1 1 calc . . .
H19B H -0.4485 0.3246 0.5190 0.105 Uiso 1 1 calc . . .
H19C H -0.5002 0.2539 0.4475 0.105 Uiso 1 1 calc . . .
C20 C -0.6782(3) 0.1296(3) 0.5696(2) 0.0570(10) Uani 1 1 d . . .
H20A H -0.6145 0.1155 0.6129 0.085 Uiso 1 1 calc . . .
H20B H -0.6871 0.0686 0.5360 0.085 Uiso 1 1 calc . . .
H20C H -0.7497 0.1397 0.5841 0.085 Uiso 1 1 calc . . .

loop_
_atom_site_aniso_label
_atom_site_aniso_U_11
_atom_site_aniso_U_22
_atom_site_aniso_U_33
_atom_site_aniso_U_23
_atom_site_aniso_U_13
_atom_site_aniso_U_12
Al1 0.0436(6) 0.0495(6) 0.0374(6) 0.0035(5) 0.0022(4) 0.0036(5)
Al2 0.0468(6) 0.0374(6) 0.0446(6) -0.0052(5) 0.0092(5) -0.0004(5)
Al3 0.0398(6) 0.0390(6) 0.0350(5) 0.0007(4) 0.0031(4) -0.0002(4)
N1 0.0409(15) 0.0339(14) 0.0337(14) -0.0003(12) 0.0049(12) 0.0008(12)
N2 0.0374(14) 0.0346(14) 0.0310(14) -0.0016(11) 0.0066(11) -0.0039(11)
C1 0.0444(19) 0.0284(17) 0.0341(17) -0.0019(14) 0.0054(14) -0.0007(15)
C2 0.055(2) 0.0315(18) 0.056(2) 0.0017(16) -0.0010(18) 0.0022(16)
C3 0.060(2) 0.0290(17) 0.059(2) -0.0064(16) 0.0018(19) 0.0004(16)
C4 0.0448(19) 0.049(2) 0.0375(18) -0.0016(16) -0.0017(15) 0.0008(17)
C8 0.0472(19) 0.0449(19) 0.0282(16) 0.0002(14) 0.0069(14) -0.0056(16)
C9 0.111(4) 0.050(2) 0.046(2) 0.0062(19) -0.018(2) -0.004(2)
C10 0.061(3) 0.111(4) 0.045(2) -0.014(2) 0.0159(19) -0.005(2)
C11 0.044(2) 0.086(3) 0.048(2) 0.002(2) 0.0024(17) -0.010(2)
C12 0.089(3) 0.078(3) 0.033(2) -0.007(2) 0.000(2) 0.011(2)
C13 0.067(3) 0.049(2) 0.072(3) -0.005(2) 0.027(2) 0.0082(19)
C14 0.053(2) 0.051(2) 0.077(3) -0.004(2) 0.016(2) -0.0068(19)
C15 0.045(2) 0.067(3) 0.059(2) -0.002(2) -0.0018(18) 0.0008(19)
C16 0.076(3) 0.080(3) 0.065(3) 0.028(2) 0.020(2) 0.008(2)
C17 0.041(2) 0.0391(19) 0.0343(18) -0.0007(14) 0.0042(15) -0.0027(15)
C18 0.081(3) 0.044(2) 0.048(2) -0.0042(18) -0.0071(19) 0.003(2)
C19 0.040(2) 0.104(3) 0.062(2) 0.000(2) 0.0064(18) -0.002(2)
C20 0.070(3) 0.049(2) 0.048(2) 0.0095(18) 0.0095(19) -0.0030(19)

loop_
_atom_type_symbol
_atom_type_description
_atom_type_scat_dispersion_real
_atom_type_scat_dispersion_imag
_atom_type_scat_source
C C 0.0033 0.0016 'International Tables Vol C Tables 4.2.6.8 and 6.1.1.4'
H H 0.0000 0.0000 'International Tables Vol C Tables 4.2.6.8 and 6.1.1.4'
N N 0.0061 0.0033 'International Tables Vol C Tables 4.2.6.8 and 6.1.1.4'
Al Al 0.0645 0.0514 'International Tables Vol C Tables 4.2.6.8 and 6.1.1.4'

loop_
_geom_angle_atom_site_label_1
_geom_angle_atom_site_label_2
_geom_angle_atom_site_label_3
_geom_angle
_geom_angle_site_symmetry_1
_geom_angle_site_symmetry_3
_geom_angle_publ_flag
C16 Al1 C15 115.08(18) . . ?
C16 Al1 C17 112.39(16) . . ?
C15 Al1 C17 112.25(17) . . ?
C16 Al1 C12 105.94(19) . . ?
C15 Al1 C12 108.24(18) . . ?
C17 Al1 C12 101.76(15) . . ?
C16 Al1 Al2 132.90(13) . . ?
C15 Al1 Al2 111.96(13) . . ?
C17 Al1 Al2 48.08(10) . . ?
C12 Al1 Al2 55.51(11) . . ?
C13 Al2 C14 116.99(17) . . ?
C13 Al2 Al1 132.93(13) . . ?
C14 Al2 Al1 105.49(12) . . ?
C20 Al3 C18 110.63(17) . . ?
C20 Al3 C19 113.46(18) . . ?
C18 Al3 C19 109.24(19) . . ?
C20 Al3 C17 112.48(15) . . ?
C18 Al3 C17 103.42(15) . . ?
C19 Al3 C17 107.07(17) . . ?
C1 N1 C2 108.0(3) . . ?
C1 N1 C4 127.1(3) . . ?
C2 N1 C4 124.9(3) . . ?
C1 N2 C3 108.0(3) . . ?
C1 N2 C8 127.2(3) . . ?
C3 N2 C8 124.8(3) . . ?
N1 C1 N2 109.3(3) . . ?
N1 C1 H1 127.6(17) . . ?
N2 C1 H1 123.1(17) . . ?
C3 C2 N1 107.4(3) . . ?
C3 C2 H6 126.3 . . ?
N1 C2 H6 126.3 . . ?
C2 C3 N2 107.4(3) . . ?
C2 C3 H3 126.3 . . ?
N2 C3 H3 126.3 . . ?
N1 C4 C5A 108.8(4) . . ?
N1 C4 C7A 111.3(4) . . ?
C5A C4 C7A 126.5(5) . . ?
N1 C4 C6A 107.9(4) . . ?
C5A C4 C6A 83.8(5) . . ?
C7A C4 C6A 114.6(5) . . ?
N1 C4 C6B 108.5(4) . . ?
C5A C4 C6B 115.4(5) . . ?
C7A C4 C6B 83.3(5) . . ?
C6A C4 C6B 34.9(4) . . ?
N1 C4 C7B 104.6(4) . . ?
C5A C4 C7B 112.7(5) . . ?
C7A C4 C7B 23.0(4) . . ?
C6A C4 C7B 135.9(5) . . ?
C6B C4 C7B 106.2(5) . . ?
N1 C4 C5B 106.9(4) . . ?
C5A C4 C5B 24.1(4) . . ?
C7A C4 C5B 108.8(5) . . ?
C6A C4 C5B 106.9(5) . . ?
C6B C4 C5B 134.9(5) . . ?
C7B C4 C5B 90.9(5) . . ?
C4 C5A H5A1 109.5 . . ?
C4 C5A H5A2 109.5 . . ?
H5A1 C5A H5A2 109.5 . . ?
C4 C5A H5A3 109.5 . . ?
H5A1 C5A H5A3 109.5 . . ?
H5A2 C5A H5A3 109.5 . . ?
C4 C6A H6A1 109.5 . . ?
C4 C6A H6A2 109.5 . . ?
H6A1 C6A H6A2 109.5 . . ?
C4 C6A H6A3 109.5 . . ?
H6A1 C6A H6A3 109.5 . . ?
H6A2 C6A H6A3 109.5 . . ?
C4 C7A H7A1 109.5 . . ?
C4 C7A H7A2 109.5 . . ?
H7A1 C7A H7A2 109.5 . . ?
C4 C7A H7A3 109.5 . . ?
H7A1 C7A H7A3 109.5 . . ?
H7A2 C7A H7A3 109.5 . . ?
C4 C5B H5B1 109.5 . . ?
C4 C5B H5B2 109.5 . . ?
H5B1 C5B H5B2 109.5 . . ?
C4 C5B H5B3 109.5 . . ?
H5B1 C5B H5B3 109.5 . . ?
H5B2 C5B H5B3 109.5 . . ?
C4 C6B H6B1 109.5 . . ?
C4 C6B H6B2 109.5 . . ?
H6B1 C6B H6B2 109.5 . . ?
C4 C6B H6B3 109.5 . . ?
H6B1 C6B H6B3 109.5 . . ?
H6B2 C6B H6B3 109.5 . . ?
C4 C7B H7B1 109.5 . . ?
C4 C7B H7B2 109.5 . . ?
H7B1 C7B H7B2 109.5 . . ?
C4 C7B H7B3 109.5 . . ?
H7B1 C7B H7B3 109.5 . . ?
H7B2 C7B H7B3 109.5 . . ?
C10 C8 N2 108.6(3) . . ?
C10 C8 C9 110.5(3) . . ?
N2 C8 C9 108.9(3) . . ?
C10 C8 C11 111.1(3) . . ?
N2 C8 C11 107.6(3) . . ?
C9 C8 C11 110.1(3) . . ?
C8 C9 H9A 109.5 . . ?
C8 C9 H9B 109.5 . . ?
H9A C9 H9B 109.5 . . ?
C8 C9 H9C 109.5 . . ?
H9A C9 H9C 109.5 . . ?
H9B C9 H9C 109.5 . . ?
C8 C10 H10A 109.5 . . ?
C8 C10 H10B 109.5 . . ?
H10A C10 H10B 109.5 . . ?
C8 C10 H10C 109.5 . . ?
H10A C10 H10C 109.5 . . ?
H10B C10 H10C 109.5 . . ?
C8 C11 H11A 109.5 . . ?
C8 C11 H11B 109.5 . . ?
H11A C11 H11B 109.5 . . ?
C8 C11 H11C 109.5 . . ?
H11A C11 H11C 109.5 . . ?
H11B C11 H11C 109.5 . . ?
Al1 C12 H12A 109.5 . . ?
Al1 C12 H12B 109.5 . . ?
H12A C12 H12B 109.5 . . ?
Al1 C12 H12C 109.5 . . ?
H12A C12 H12C 109.5 . . ?
H12B C12 H12C 109.5 . . ?
Al2 C13 H13A 109.5 . . ?
Al2 C13 H13B 109.5 . . ?
H13A C13 H13B 109.5 . . ?
Al2 C13 H13C 109.5 . . ?
H13A C13 H13C 109.5 . . ?
H13B C13 H13C 109.5 . . ?
Al2 C14 H14A 109.5 . . ?
Al2 C14 H14B 109.5 . . ?
H14A C14 H14B 109.5 . . ?
Al2 C14 H14C 109.5 . . ?
H14A C14 H14C 109.5 . . ?
H14B C14 H14C 109.5 . . ?
Al1 C15 H15A 109.5 . . ?
Al1 C15 H15B 109.5 . . ?
H15A C15 H15B 109.5 . . ?
Al1 C15 H15C 109.5 . . ?
H15A C15 H15C 109.5 . . ?
H15B C15 H15C 109.5 . . ?
Al1 C16 H16A 109.5 . . ?
Al1 C16 H16B 109.5 . . ?
H16A C16 H16B 109.5 . . ?
Al1 C16 H16C 109.5 . . ?
H16A C16 H16C 109.5 . . ?
H16B C16 H16C 109.5 . . ?
Al1 C17 Al3 170.8(2) . . ?
Al1 C17 H17A 92(2) . . ?
Al3 C17 H17A 95(2) . . ?
Al1 C17 H17B 82(2) . . ?
Al3 C17 H17B 90(2) . . ?
H17A C17 H17B 102(3) . . ?
Al3 C18 H18A 109.5 . . ?
Al3 C18 H18B 109.5 . . ?
H18A C18 H18B 109.5 . . ?
Al3 C18 H18C 109.5 . . ?
H18A C18 H18C 109.5 . . ?
H18B C18 H18C 109.5 . . ?
Al3 C19 H19A 109.5 . . ?
Al3 C19 H19B 109.5 . . ?
H19A C19 H19B 109.5 . . ?
Al3 C19 H19C 109.5 . . ?
H19A C19 H19C 109.5 . . ?
H19B C19 H19C 109.5 . . ?
Al3 C20 H20A 109.5 . . ?
Al3 C20 H20B 109.5 . . ?
H20A C20 H20B 109.5 . . ?
Al3 C20 H20C 109.5 . . ?
H20A C20 H20C 109.5 . . ?
H20B C20 H20C 109.5 . . ?

loop_
_geom_bond_atom_site_label_1
_geom_bond_atom_site_label_2
_geom_bond_distance
_geom_bond_site_symmetry_2
_geom_bond_publ_flag
Al1 C16 1.961(4) . ?
Al1 C15 1.972(4) . ?
Al1 C17 2.063(3) . ?
Al1 C12 2.107(4) . ?
Al1 Al2 2.6471(15) . ?
Al2 C13 1.964(4) . ?
Al2 C14 1.967(4) . ?
Al3 C20 1.983(4) . ?
Al3 C18 1.989(4) . ?
Al3 C19 1.993(4) . ?
Al3 C17 2.126(3) . ?
N1 C1 1.328(4) . ?
N1 C2 1.367(4) . ?
N1 C4 1.506(4) . ?
N2 C1 1.328(4) . ?
N2 C3 1.366(4) . ?
N2 C8 1.504(4) . ?
C1 H1 0.93(3) . ?
C2 C3 1.350(5) . ?
C2 H6 0.9500 . ?
C3 H3 0.9500 . ?
C4 C5A 1.5386(10) . ?
C4 C7A 1.5389(11) . ?
C4 C6A 1.5395(10) . ?
C4 C6B 1.5399(10) . ?
C4 C7B 1.5402(10) . ?
C4 C5B 1.5402(10) . ?
C5A H5A1 0.9800 . ?
C5A H5A2 0.9800 . ?
C5A H5A3 0.9800 . ?
C6A H6A1 0.9800 . ?
C6A H6A2 0.9800 . ?
C6A H6A3 0.9800 . ?
C7A H7A1 0.9800 . ?
C7A H7A2 0.9800 . ?
C7A H7A3 0.9800 . ?
C5B H5B1 0.9800 . ?
C5B H5B2 0.9800 . ?
C5B H5B3 0.9800 . ?
C6B H6B1 0.9800 . ?
C6B H6B2 0.9800 . ?
C6B H6B3 0.9800 . ?
C7B H7B1 0.9800 . ?
C7B H7B2 0.9800 . ?
C7B H7B3 0.9800 . ?
C8 C10 1.503(5) . ?
C8 C9 1.505(5) . ?
C8 C11 1.526(5) . ?
C9 H9A 0.9800 . ?
C9 H9B 0.9800 . ?
C9 H9C 0.9800 . ?
C10 H10A 0.9800 . ?
C10 H10B 0.9800 . ?
C10 H10C 0.9800 . ?
C11 H11A 0.9800 . ?
C11 H11B 0.9800 . ?
C11 H11C 0.9800 . ?
C12 H12A 0.9800 . ?
C12 H12B 0.9800 . ?
C12 H12C 0.9800 . ?
C13 H13A 0.9800 . ?
C13 H13B 0.9800 . ?
C13 H13C 0.9800 . ?
C14 H14A 0.9800 . ?
C14 H14B 0.9800 . ?
C14 H14C 0.9800 . ?
C15 H15A 0.9800 . ?
C15 H15B 0.9800 . ?
C15 H15C 0.9800 . ?
C16 H16A 0.9800 . ?
C16 H16B 0.9800 . ?
C16 H16C 0.9800 . ?
C17 H17A 0.90(3) . ?
C17 H17B 0.92(3) . ?
C18 H18A 0.9800 . ?
C18 H18B 0.9800 . ?
C18 H18C 0.9800 . ?
C19 H19A 0.9800 . ?
C19 H19B 0.9800 . ?
C19 H19C 0.9800 . ?
C20 H20A 0.9800 . ?
C20 H20B 0.9800 . ?
C20 H20C 0.9800 . ?

loop_
_geom_torsion_atom_site_label_1
_geom_torsion_atom_site_label_2
_geom_torsion_atom_site_label_3
_geom_torsion_atom_site_label_4
_geom_torsion
_geom_torsion_site_symmetry_1
_geom_torsion_site_symmetry_2
_geom_torsion_site_symmetry_3
_geom_torsion_site_symmetry_4
_geom_torsion_publ_flag
C16 Al1 Al2 C13 -17.2(3) . . . . ?
C15 Al1 Al2 C13 159.8(2) . . . . ?
C17 Al1 Al2 C13 -99.4(2) . . . . ?
C12 Al1 Al2 C13 62.2(2) . . . . ?
C16 Al1 Al2 C14 -171.5(2) . . . . ?
C15 Al1 Al2 C14 5.50(18) . . . . ?
C17 Al1 Al2 C14 106.26(19) . . . . ?
C12 Al1 Al2 C14 -92.1(2) . . . . ?
C2 N1 C1 N2 -0.7(4) . . . . ?
C4 N1 C1 N2 179.8(3) . . . . ?
C3 N2 C1 N1 0.2(4) . . . . ?
C8 N2 C1 N1 180.0(3) . . . . ?
C1 N1 C2 C3 0.9(4) . . . . ?
C4 N1 C2 C3 -179.6(3) . . . . ?
N1 C2 C3 N2 -0.7(5) . . . . ?
C1 N2 C3 C2 0.3(4) . . . . ?
C8 N2 C3 C2 -179.4(3) . . . . ?
C1 N1 C4 C5A -102.8(5) . . . . ?
C2 N1 C4 C5A 77.8(5) . . . . ?
C1 N1 C4 C7A 113.3(5) . . . . ?
C2 N1 C4 C7A -66.1(5) . . . . ?
C1 N1 C4 C6A -13.3(5) . . . . ?
C2 N1 C4 C6A 167.3(4) . . . . ?
C1 N1 C4 C6B 23.4(5) . . . . ?
C2 N1 C4 C6B -156.0(4) . . . . ?
C1 N1 C4 C7B 136.4(4) . . . . ?
C2 N1 C4 C7B -43.0(5) . . . . ?
C1 N1 C4 C5B -128.0(4) . . . . ?
C2 N1 C4 C5B 52.6(5) . . . . ?
C1 N2 C8 C10 121.3(4) . . . . ?
C3 N2 C8 C10 -58.9(4) . . . . ?
C1 N2 C8 C9 0.9(5) . . . . ?
C3 N2 C8 C9 -179.3(4) . . . . ?
C1 N2 C8 C11 -118.3(4) . . . . ?
C3 N2 C8 C11 61.4(4) . . . . ?
C16 Al1 C17 Al3 -31.9(13) . . . . ?
C15 Al1 C17 Al3 -163.5(12) . . . . ?
C12 Al1 C17 Al3 81.0(12) . . . . ?
Al2 Al1 C17 Al3 96.3(13) . . . . ?
C20 Al3 C17 Al1 -132.2(12) . . . . ?
C18 Al3 C17 Al1 108.4(12) . . . . ?
C19 Al3 C17 Al1 -6.9(13) . . . . ?
